data_1514407
loop_
_publ_author_name
'Yin, Haolin'
'Lewis, Andrew J.'
'Williams, Ursula J.'
'Carroll, Patrick J.'
'Schelter, Eric J.'

_publ_section_title
;
 Fluorinated diarylamide complexes of uranium(iii, iv) incorporating
 ancillary fluorine-to-uranium dative interactions
;
_journal_issue 2
_journal_name_full 'Chemical Science'
_journal_page_first 798
_journal_paper_doi 10.1039/c2sc21458j
_journal_volume 4
_journal_year 2013
_chemical_formula_sum 'C66 H42 F25 K N6 U'
_chemical_formula_weight 1671.19
_space_group_IT_number 14
_symmetry_cell_setting monoclinic
_symmetry_Int_Tables_number 14
_symmetry_space_group_name_Hall '-P 2ybc'
_symmetry_space_group_name_H-M 'P 1 21/c 1'
_atom_sites_solution_hydrogens geom
_atom_sites_solution_primary direct
_audit_creation_method SHELXL-97
_cell_angle_alpha 90.00
_cell_angle_beta 109.123(3)
_cell_angle_gamma 90.00
_cell_formula_units_Z 4
_cell_length_a 24.2328(16)
_cell_length_b 12.7508(8)
_cell_length_c 24.1585(15)
_cell_measurement_temperature 143(1)
_cell_volume 7052.8(8)
_computing_data_collection 'Bruker APEX2'
_computing_data_reduction 'Bruker SAINT'
_computing_structure_refinement 'SHELXL-97 (Sheldrick, 2008)'
_computing_structure_solution 'SHELXS-97 (Sheldrick, 2008)'
_diffrn_ambient_temperature 143(1)
_diffrn_measured_fraction_theta_full 0.999
_diffrn_measured_fraction_theta_max 0.999
_diffrn_measurement_device 'CCD Area Detector'
_diffrn_measurement_device_type 'Bruker APEXII'
_diffrn_measurement_method 'phi and omega scans'
_diffrn_radiation_monochromator graphite
_diffrn_radiation_source 'sealed tube'
_diffrn_radiation_type MoK\a
_diffrn_radiation_wavelength 0.71073
_diffrn_reflns_av_R_equivalents 0.0328
_diffrn_reflns_av_sigmaI/netI 0.0237
_diffrn_reflns_limit_h_max 31
_diffrn_reflns_limit_h_min -28
_diffrn_reflns_limit_k_max 16
_diffrn_reflns_limit_k_min -16
_diffrn_reflns_limit_l_max 31
_diffrn_reflns_limit_l_min -31
_diffrn_reflns_number 117168
_diffrn_reflns_theta_full 27.51
_diffrn_reflns_theta_max 27.51
_diffrn_reflns_theta_min 1.71
_exptl_absorpt_coefficient_mu 2.469
_exptl_absorpt_correction_T_max 0.7456
_exptl_absorpt_correction_T_min 0.5875
_exptl_absorpt_correction_type multi-scan
_exptl_absorpt_process_details '(SADABS; Sheldrick, 2007)'
_exptl_crystal_density_diffrn 1.574
_exptl_crystal_density_method 'not measured'
_exptl_crystal_F_000 3264
_exptl_crystal_size_max 0.45
_exptl_crystal_size_mid 0.25
_exptl_crystal_size_min 0.12
_refine_diff_density_max 2.642
_refine_diff_density_min -2.516
_refine_diff_density_rms 0.106
_refine_ls_extinction_method none
_refine_ls_goodness_of_fit_ref 1.140
_refine_ls_hydrogen_treatment constr
_refine_ls_matrix_type full
_refine_ls_number_parameters 946
_refine_ls_number_reflns 16218
_refine_ls_number_restraints 132
_refine_ls_restrained_S_all 1.155
_refine_ls_R_factor_all 0.0550
_refine_ls_R_factor_gt 0.0473
_refine_ls_shift/su_max 0.002
_refine_ls_shift/su_mean 0.000
_refine_ls_structure_factor_coef Fsqd
_refine_ls_weighting_details 'calc w=1/[\s^2^(Fo^2^)+(0.0248P)^2^+34.1033P] where P=(Fo^2^+2Fc^2^)/3'
_refine_ls_weighting_scheme calc
_refine_ls_wR_factor_gt 0.1020
_refine_ls_wR_factor_ref 0.1046
_reflns_number_gt 14217
_reflns_number_total 16218
_reflns_threshold_expression >2sigma(I)
_cod_data_source_file c2sc21458j.txt
_cod_data_source_block UP4046(cmpd-S4)
_cod_original_sg_symbol_H-M 'P 21/c '
_cod_database_code 1514407

loop_
_symmetry_equiv_pos_as_xyz
'x, y, z'
'-x, y+1/2, -z+1/2'
'-x, -y, -z'
'x, -y-1/2, z-1/2'

loop_
_atom_site_label
_atom_site_type_symbol
_atom_site_fract_x
_atom_site_fract_y
_atom_site_fract_z
_atom_site_U_iso_or_equiv
_atom_site_adp_type
_atom_site_occupancy
_atom_site_symmetry_multiplicity
_atom_site_calc_flag
_atom_site_refinement_flags
_atom_site_disorder_assembly
_atom_site_disorder_group
U1 U 0.218758(7) 0.736450(12) 0.352531(7) 0.02422(5) Uani 1 1 d . . .
N1 N 0.14912(17) 0.6540(3) 0.26931(17) 0.0299(8) Uani 1 1 d . . .
N2 N 0.18403(17) 0.6315(3) 0.41588(16) 0.0285(8) Uani 1 1 d . . .
N3 N 0.30464(16) 0.7711(3) 0.43088(17) 0.0281(8) Uani 1 1 d . . .
N4 N 0.26004(16) 0.8103(3) 0.28440(15) 0.0254(8) Uani 1 1 d . . .
N5 N 0.1592(2) 0.8991(3) 0.3689(2) 0.0424(11) Uani 1 1 d . . .
N6 N 0.3568(4) 0.2647(6) 0.2853(3) 0.092(2) Uani 1 1 d . B .
C1 C 0.0902(2) 0.6835(6) 0.2636(3) 0.0513(16) Uani 1 1 d . . .
C2 C 0.0584(3) 0.7511(6) 0.2182(4) 0.086(3) Uani 1 1 d . . .
H2 H 0.0746 0.7739 0.1904 0.114 Uiso 1 1 calc R . .
C3 C 0.0023(4) 0.7839(9) 0.2151(6) 0.123(5) Uani 1 1 d . . .
H3 H -0.0192 0.8276 0.1849 0.164 Uiso 1 1 calc R . .
C4 C -0.0203(4) 0.7506(14) 0.2569(6) 0.154(7) Uani 1 1 d . . .
H4 H -0.0568 0.7748 0.2560 0.204 Uiso 1 1 calc R . .
C5 C 0.0085(4) 0.6849(15) 0.2987(4) 0.161(7) Uani 1 1 d . . .
H5 H -0.0082 0.6620 0.3261 0.214 Uiso 1 1 calc R . .
C6 C 0.0643(3) 0.6495(10) 0.3017(3) 0.101(4) Uani 1 1 d . . .
H6 H 0.0837 0.6017 0.3306 0.134 Uiso 1 1 calc R . .
C7 C 0.1561(2) 0.5874(4) 0.22716(19) 0.0298(10) Uani 1 1 d . . .
C8 C 0.1097(2) 0.5291(4) 0.1879(2) 0.0383(12) Uani 1 1 d . . .
H8 H 0.0719 0.5381 0.1889 0.051 Uiso 1 1 calc R . .
C9 C 0.1193(3) 0.4598(5) 0.1484(2) 0.0455(14) Uani 1 1 d . . .
C10 C 0.1745(3) 0.4430(4) 0.1445(2) 0.0410(12) Uani 1 1 d . . .
H10 H 0.1806 0.3952 0.1180 0.055 Uiso 1 1 calc R . .
C11 C 0.2200(2) 0.5005(4) 0.1816(2) 0.0320(10) Uani 1 1 d . . .
C12 C 0.2111(2) 0.5714(4) 0.22155(19) 0.0276(9) Uani 1 1 d . . .
H12 H 0.2427 0.6094 0.2453 0.037 Uiso 1 1 calc R . .
C13 C 0.0687(4) 0.4009(7) 0.1072(4) 0.079(3) Uani 1 1 d . . .
C14 C 0.2800(2) 0.4889(4) 0.1785(2) 0.0389(12) Uani 1 1 d . . .
C15 C 0.1722(2) 0.6912(3) 0.4609(2) 0.0293(10) Uani 1 1 d . . .
C16 C 0.1161(2) 0.7266(4) 0.4540(2) 0.0391(11) Uani 1 1 d . . .
H16 H 0.0857 0.7096 0.4201 0.052 Uiso 1 1 calc R . .
C17 C 0.1049(3) 0.7869(5) 0.4970(3) 0.0514(15) Uani 1 1 d . . .
H17 H 0.0672 0.8108 0.4914 0.068 Uiso 1 1 calc R . .
C18 C 0.1486(3) 0.8113(4) 0.5471(3) 0.0480(14) Uani 1 1 d . . .
H18 H 0.1409 0.8519 0.5757 0.064 Uiso 1 1 calc R . .
C19 C 0.2046(3) 0.7755(5) 0.5555(2) 0.0474(14) Uani 1 1 d . . .
H19 H 0.2345 0.7914 0.5900 0.063 Uiso 1 1 calc R . .
C20 C 0.2165(2) 0.7158(4) 0.5124(2) 0.0363(11) Uani 1 1 d . . .
H20 H 0.2543 0.6922 0.5183 0.048 Uiso 1 1 calc R . .
C21 C 0.1827(2) 0.5237(4) 0.4218(2) 0.0286(10) Uani 1 1 d . . .
C22 C 0.1812(2) 0.4733(4) 0.4731(2) 0.0398(12) Uani 1 1 d . . .
H22 H 0.1778 0.5131 0.5040 0.053 Uiso 1 1 calc R . .
C23 C 0.1847(3) 0.3648(4) 0.4780(2) 0.0474(14) Uani 1 1 d D A .
C24 C 0.1881(3) 0.3014(4) 0.4327(3) 0.0465(14) Uani 1 1 d . . .
H24 H 0.1907 0.2289 0.4365 0.062 Uiso 1 1 calc R . .
C25 C 0.1875(2) 0.3511(4) 0.3814(2) 0.0383(12) Uani 1 1 d . . .
C26 C 0.1846(2) 0.4585(4) 0.3753(2) 0.0351(11) Uani 1 1 d . . .
H26 H 0.1840 0.4885 0.3399 0.047 Uiso 1 1 calc R . .
C27 C 0.1854(3) 0.3147(5) 0.5344(3) 0.074(2) Uani 1 1 d DU . .
C28 C 0.1945(3) 0.2869(5) 0.3330(3) 0.0525(15) Uani 1 1 d . . .
C29 C 0.3152(2) 0.8773(3) 0.4462(2) 0.0296(10) Uani 1 1 d . . .
C30 C 0.3185(3) 0.9518(4) 0.4055(2) 0.0412(13) Uani 1 1 d . . .
H30 H 0.3176 0.9303 0.3684 0.055 Uiso 1 1 calc R . .
C31 C 0.3231(3) 1.0585(5) 0.4192(3) 0.064(2) Uani 1 1 d . . .
H31 H 0.3256 1.1069 0.3913 0.085 Uiso 1 1 calc R . .
C32 C 0.3240(4) 1.0922(5) 0.4728(3) 0.068(2) Uani 1 1 d . . .
H32 H 0.3251 1.1635 0.4812 0.090 Uiso 1 1 calc R . .
C33 C 0.3234(3) 1.0188(5) 0.5148(3) 0.0624(19) Uani 1 1 d . . .
H33 H 0.3260 1.0412 0.5523 0.083 Uiso 1 1 calc R . .
C34 C 0.3188(3) 0.9135(4) 0.5022(2) 0.0461(14) Uani 1 1 d . . .
H34 H 0.3181 0.8657 0.5310 0.061 Uiso 1 1 calc R . .
C35 C 0.34844(19) 0.7037(4) 0.46546(17) 0.0244(9) Uani 1 1 d . . .
C36 C 0.4071(2) 0.7328(4) 0.49349(19) 0.0294(9) Uani 1 1 d . . .
H36 H 0.4181 0.8020 0.4906 0.039 Uiso 1 1 calc R . .
C37 C 0.4486(2) 0.6625(4) 0.5250(2) 0.0332(10) Uani 1 1 d . . .
C38 C 0.4352(2) 0.5594(4) 0.5319(2) 0.0321(10) Uani 1 1 d . . .
H38 H 0.4635 0.5128 0.5538 0.043 Uiso 1 1 calc R . .
C39 C 0.3779(2) 0.5278(4) 0.50509(19) 0.0280(9) Uani 1 1 d . . .
C40 C 0.3351(2) 0.5970(3) 0.47254(19) 0.0252(9) Uani 1 1 d . . .
H40 H 0.2971 0.5730 0.4551 0.034 Uiso 1 1 calc R . .
C41 C 0.5097(2) 0.7009(5) 0.5548(3) 0.0483(14) Uani 1 1 d . . .
C42 C 0.3595(2) 0.4184(4) 0.5123(2) 0.0359(11) Uani 1 1 d . . .
C43 C 0.2185(2) 0.8765(3) 0.24336(19) 0.0265(9) Uani 1 1 d . . .
C44 C 0.2070(3) 0.9756(4) 0.2591(3) 0.0562(18) Uani 1 1 d . . .
H44 H 0.2267 1.0000 0.2966 0.075 Uiso 1 1 calc R . .
C45 C 0.1665(4) 1.0396(5) 0.2200(3) 0.081(3) Uani 1 1 d . . .
H45 H 0.1589 1.1057 0.2320 0.107 Uiso 1 1 calc R . .
C46 C 0.1377(3) 1.0079(5) 0.1647(3) 0.0498(15) Uani 1 1 d . . .
H46 H 0.1113 1.0521 0.1385 0.066 Uiso 1 1 calc R . .
C47 C 0.1482(3) 0.9094(5) 0.1481(2) 0.0497(15) Uani 1 1 d . . .
H47 H 0.1290 0.8867 0.1100 0.066 Uiso 1 1 calc R . .
C48 C 0.1871(3) 0.8434(4) 0.1874(2) 0.0472(14) Uani 1 1 d . . .
H48 H 0.1922 0.7754 0.1760 0.063 Uiso 1 1 calc R . .
C49 C 0.3111(2) 0.7896(3) 0.27281(19) 0.0265(9) Uani 1 1 d . . .
C50 C 0.3227(2) 0.8257(4) 0.22243(19) 0.0293(10) Uani 1 1 d . . .
H50 H 0.2956 0.8684 0.1958 0.039 Uiso 1 1 calc R . .
C51 C 0.3739(2) 0.7987(4) 0.2120(2) 0.0340(11) Uani 1 1 d . . .
C52 C 0.4159(2) 0.7359(4) 0.2501(2) 0.0342(10) Uani 1 1 d . . .
H52 H 0.4495 0.7167 0.2422 0.045 Uiso 1 1 calc R . .
C53 C 0.4058(2) 0.7027(4) 0.3005(2) 0.0334(10) Uani 1 1 d D B .
C54 C 0.3555(2) 0.7301(4) 0.31228(19) 0.0283(9) Uani 1 1 d . . .
H54 H 0.3510 0.7084 0.3473 0.038 Uiso 1 1 calc R . .
C55 C 0.3837(3) 0.8361(5) 0.1573(2) 0.0465(14) Uani 1 1 d . . .
C56 C 0.4498(2) 0.6353(5) 0.3430(2) 0.0527(14) Uani 1 1 d DU . .
C57 C 0.1123(3) 0.9357(5) 0.3278(4) 0.073(2) Uani 1 1 d . . .
H57 H 0.1021 0.9078 0.2902 0.097 Uiso 1 1 calc R . .
C58 C 0.0779(4) 1.0149(7) 0.3393(5) 0.100(4) Uani 1 1 d . . .
H58 H 0.0448 1.0377 0.3097 0.133 Uiso 1 1 calc R . .
C59 C 0.0919(4) 1.0583(6) 0.3925(5) 0.091(3) Uani 1 1 d . . .
H59 H 0.0698 1.1129 0.3999 0.121 Uiso 1 1 calc R . .
C60 C 0.1388(4) 1.0207(5) 0.4351(4) 0.070(2) Uani 1 1 d . . .
H60 H 0.1488 1.0475 0.4729 0.093 Uiso 1 1 calc R . .
C61 C 0.1719(3) 0.9420(4) 0.4222(3) 0.0498(15) Uani 1 1 d . . .
H61 H 0.2046 0.9177 0.4519 0.066 Uiso 1 1 calc R . .
F1 F 0.0651(2) 0.4086(5) 0.0533(2) 0.121(2) Uani 1 1 d . . .
F2 F 0.0207(2) 0.4098(6) 0.1172(3) 0.136(3) Uani 1 1 d . . .
F3 F 0.0780(3) 0.2940(5) 0.1154(3) 0.124(2) Uani 1 1 d . . .
F4 F 0.29624(18) 0.5684(3) 0.1516(2) 0.0784(13) Uani 1 1 d . . .
F5 F 0.28785(17) 0.4036(3) 0.15150(18) 0.0714(12) Uani 1 1 d . . .
F6 F 0.32119(16) 0.4874(4) 0.23153(15) 0.0690(12) Uani 1 1 d . B .
F7 F 0.1624(8) 0.3738(8) 0.5647(5) 0.090(3) Uani 0.40 1 d PDU A 1
F8 F 0.1447(5) 0.2368(7) 0.5221(4) 0.103(3) Uani 0.60 1 d PDU A 1
F9 F 0.2328(5) 0.2604(10) 0.5589(6) 0.123(5) Uani 0.60 1 d PDU A 1
F7' F 0.2148(5) 0.3737(6) 0.5820(3) 0.093(3) Uani 0.60 1 d PDU A 2
F8' F 0.1355(5) 0.3117(14) 0.5439(6) 0.106(4) Uani 0.40 1 d PDU A 2
F9' F 0.2111(9) 0.2231(9) 0.5433(8) 0.114(6) Uani 0.40 1 d PDU A 2
F10 F 0.1645(3) 0.3190(4) 0.28084(18) 0.0913(15) Uani 1 1 d . . .
F11 F 0.1841(3) 0.1869(3) 0.3358(2) 0.0905(16) Uani 1 1 d . . .
F12 F 0.2504(2) 0.2904(4) 0.3327(3) 0.1036(19) Uani 1 1 d . B .
F13 F 0.52945(17) 0.7617(4) 0.5207(2) 0.0876(15) Uani 1 1 d . . .
F14 F 0.54885(16) 0.6246(4) 0.5707(2) 0.0900(16) Uani 1 1 d . . .
F15 F 0.51476(19) 0.7572(5) 0.6012(2) 0.1039(19) Uani 1 1 d . . .
F16 F 0.31843(17) 0.4146(3) 0.53813(18) 0.0609(10) Uani 1 1 d . . .
F17 F 0.40280(15) 0.3574(3) 0.54384(16) 0.0569(9) Uani 1 1 d . . .
F18 F 0.33575(16) 0.3699(2) 0.46023(14) 0.0501(8) Uani 1 1 d . B .
F19 F 0.3480(3) 0.9084(5) 0.1297(2) 0.137(3) Uani 1 1 d . . .
F20 F 0.4340(2) 0.8743(6) 0.1655(2) 0.141(3) Uani 1 1 d . . .
F21 F 0.3765(4) 0.7652(5) 0.1188(2) 0.139(3) Uani 1 1 d . . .
F22 F 0.4555(4) 0.6441(9) 0.3974(3) 0.088(3) Uani 0.60 1 d PDU B 1
F23 F 0.5015(3) 0.6335(8) 0.3373(5) 0.064(3) Uani 0.60 1 d PDU B 1
F24 F 0.4335(3) 0.5306(5) 0.3325(4) 0.090(3) Uani 0.60 1 d PDU B 1
F22' F 0.4822(5) 0.7021(9) 0.3873(5) 0.092(4) Uani 0.40 1 d PDU B 2
F23' F 0.4880(6) 0.5921(12) 0.3244(7) 0.085(4) Uani 0.40 1 d PDU B 2
F24' F 0.4296(4) 0.5738(11) 0.3742(6) 0.074(3) Uani 0.40 1 d PDU B 2
F25 F 0.26864(11) 0.5997(2) 0.34823(11) 0.0284(5) Uani 1 1 d . B .
K1 K 0.33587(6) 0.43828(10) 0.35004(5) 0.0447(3) Uani 1 1 d . . .
C62 C 0.4000(5) 0.2870(10) 0.2636(5) 0.119(4) Uani 1 1 d . . .
H62 H 0.4274 0.3373 0.2827 0.159 Uiso 1 1 calc R B .
C63 C 0.4059(6) 0.2399(12) 0.2151(5) 0.146(6) Uani 1 1 d . B .
H63 H 0.4361 0.2583 0.2011 0.194 Uiso 1 1 calc R . .
C64 C 0.3658(8) 0.1644(12) 0.1874(5) 0.151(7) Uani 1 1 d . . .
H64 H 0.3684 0.1301 0.1544 0.200 Uiso 1 1 calc R B .
C65 C 0.3223(7) 0.1408(10) 0.2094(5) 0.141(5) Uani 1 1 d . B .
H65 H 0.2952 0.0890 0.1918 0.187 Uiso 1 1 calc R . .
C66 C 0.3183(6) 0.1924(8) 0.2568(4) 0.114(4) Uani 1 1 d . . .
H66 H 0.2874 0.1767 0.2701 0.152 Uiso 1 1 calc R B .

loop_
_atom_site_aniso_label
_atom_site_aniso_U_11
_atom_site_aniso_U_22
_atom_site_aniso_U_33
_atom_site_aniso_U_23
_atom_site_aniso_U_13
_atom_site_aniso_U_12
U1 0.02795(9) 0.02537(8) 0.02023(8) 0.00027(7) 0.00912(6) 0.00048(7)
N1 0.026(2) 0.037(2) 0.027(2) -0.0012(16) 0.0099(16) 0.0040(16)
N2 0.032(2) 0.031(2) 0.0238(19) 0.0000(15) 0.0109(16) -0.0036(16)
N3 0.0250(19) 0.0245(18) 0.035(2) 0.0016(16) 0.0097(16) 0.0048(15)
N4 0.031(2) 0.0268(19) 0.0198(17) 0.0020(14) 0.0098(15) 0.0013(15)
N5 0.040(3) 0.028(2) 0.061(3) 0.007(2) 0.020(2) 0.0067(18)
N6 0.117(6) 0.087(5) 0.066(4) -0.014(4) 0.023(4) 0.044(5)
C1 0.031(3) 0.078(4) 0.042(3) -0.027(3) 0.008(2) 0.001(3)
C2 0.042(4) 0.072(5) 0.123(7) -0.003(5) -0.001(4) 0.016(4)
C3 0.057(6) 0.106(8) 0.167(12) -0.045(8) -0.018(6) 0.031(5)
C4 0.051(6) 0.28(2) 0.125(10) -0.113(12) 0.023(6) 0.009(8)
C5 0.039(5) 0.39(2) 0.053(5) -0.061(9) 0.006(4) 0.013(8)
C6 0.035(4) 0.225(12) 0.041(4) -0.016(5) 0.010(3) -0.009(5)
C7 0.035(3) 0.031(2) 0.023(2) -0.0011(18) 0.0093(19) -0.0011(19)
C8 0.033(3) 0.053(3) 0.029(2) -0.008(2) 0.011(2) -0.006(2)
C9 0.047(3) 0.052(3) 0.037(3) -0.017(3) 0.014(3) -0.014(3)
C10 0.059(4) 0.037(3) 0.029(3) -0.014(2) 0.018(2) -0.005(2)
C11 0.042(3) 0.030(2) 0.025(2) -0.0010(18) 0.012(2) 0.000(2)
C12 0.032(2) 0.027(2) 0.022(2) -0.0004(17) 0.0073(18) 0.0004(18)
C13 0.072(5) 0.104(7) 0.073(5) -0.059(5) 0.038(4) -0.040(5)
C14 0.049(3) 0.041(3) 0.029(3) -0.003(2) 0.016(2) 0.010(2)
C15 0.039(3) 0.021(2) 0.032(2) 0.0027(18) 0.017(2) -0.0010(18)
C16 0.038(3) 0.037(3) 0.046(3) 0.005(2) 0.017(2) 0.003(2)
C17 0.058(4) 0.046(3) 0.062(4) 0.006(3) 0.035(3) 0.019(3)
C18 0.075(4) 0.035(3) 0.045(3) -0.002(2) 0.034(3) 0.009(3)
C19 0.070(4) 0.043(3) 0.034(3) -0.005(2) 0.024(3) -0.003(3)
C20 0.039(3) 0.042(3) 0.031(2) 0.001(2) 0.017(2) 0.001(2)
C21 0.028(2) 0.028(2) 0.029(2) 0.0012(18) 0.0099(19) -0.0063(18)
C22 0.052(3) 0.032(3) 0.043(3) 0.002(2) 0.027(3) -0.002(2)
C23 0.064(4) 0.036(3) 0.050(3) 0.009(2) 0.030(3) -0.004(3)
C24 0.059(4) 0.028(3) 0.058(4) 0.001(2) 0.027(3) -0.010(2)
C25 0.045(3) 0.028(3) 0.042(3) -0.010(2) 0.016(2) -0.012(2)
C26 0.038(3) 0.037(3) 0.030(2) -0.005(2) 0.011(2) -0.011(2)
C27 0.127(6) 0.044(4) 0.066(4) 0.014(3) 0.053(4) 0.001(3)
C28 0.074(4) 0.034(3) 0.051(4) -0.014(3) 0.022(3) -0.019(3)
C29 0.036(3) 0.021(2) 0.031(2) -0.0036(18) 0.010(2) -0.0004(18)
C30 0.063(4) 0.030(3) 0.026(2) 0.000(2) 0.008(2) -0.006(2)
C31 0.104(6) 0.028(3) 0.048(4) 0.006(3) 0.007(4) -0.006(3)
C32 0.103(6) 0.025(3) 0.065(4) -0.014(3) 0.013(4) -0.002(3)
C33 0.096(5) 0.043(4) 0.055(4) -0.025(3) 0.034(4) -0.013(3)
C34 0.074(4) 0.033(3) 0.037(3) -0.007(2) 0.027(3) -0.010(3)
C35 0.032(2) 0.034(2) 0.0103(17) -0.0003(16) 0.0108(16) -0.0004(18)
C36 0.033(2) 0.028(2) 0.026(2) -0.0018(18) 0.0082(18) -0.0043(19)
C37 0.029(2) 0.040(3) 0.030(2) -0.001(2) 0.008(2) -0.001(2)
C38 0.034(3) 0.032(2) 0.028(2) 0.0012(19) 0.008(2) 0.007(2)
C39 0.034(2) 0.030(2) 0.021(2) 0.0012(17) 0.0093(18) 0.0028(19)
C40 0.027(2) 0.022(2) 0.026(2) -0.0002(17) 0.0088(18) -0.0016(17)
C41 0.032(3) 0.054(4) 0.049(3) 0.000(3) 0.000(2) 0.000(3)
C42 0.043(3) 0.031(3) 0.030(2) 0.004(2) 0.008(2) 0.005(2)
C43 0.033(2) 0.025(2) 0.024(2) 0.0030(17) 0.0128(19) 0.0017(18)
C44 0.087(5) 0.034(3) 0.032(3) -0.005(2) -0.001(3) 0.020(3)
C45 0.125(7) 0.045(4) 0.051(4) -0.006(3) -0.001(4) 0.044(4)
C46 0.052(4) 0.055(4) 0.039(3) 0.011(3) 0.011(3) 0.022(3)
C47 0.057(4) 0.042(3) 0.035(3) 0.003(2) -0.006(3) 0.005(3)
C48 0.059(4) 0.031(3) 0.038(3) -0.001(2) -0.004(3) 0.006(2)
C49 0.030(2) 0.026(2) 0.024(2) -0.0029(17) 0.0094(18) -0.0053(17)
C50 0.034(3) 0.032(2) 0.022(2) 0.0019(18) 0.0093(19) -0.0012(19)
C51 0.040(3) 0.038(3) 0.026(2) 0.000(2) 0.014(2) -0.007(2)
C52 0.032(2) 0.040(3) 0.035(2) 0.001(2) 0.017(2) 0.000(2)
C53 0.028(2) 0.039(3) 0.032(2) 0.004(2) 0.009(2) 0.001(2)
C54 0.032(2) 0.031(2) 0.025(2) 0.0043(18) 0.0128(18) -0.0007(19)
C55 0.047(3) 0.066(4) 0.031(3) 0.008(3) 0.020(2) -0.001(3)
C56 0.038(3) 0.074(4) 0.051(3) 0.023(3) 0.022(3) 0.014(3)
C57 0.053(4) 0.046(4) 0.101(6) -0.003(4) -0.001(4) 0.008(3)
C58 0.053(5) 0.052(5) 0.176(11) 0.004(6) 0.011(6) 0.021(4)
C59 0.070(5) 0.032(4) 0.188(11) -0.013(5) 0.064(6) 0.010(4)
C60 0.099(6) 0.030(3) 0.111(6) -0.005(4) 0.076(5) 0.000(3)
C61 0.066(4) 0.028(3) 0.066(4) 0.005(3) 0.037(3) 0.007(3)
F1 0.112(4) 0.183(6) 0.048(3) -0.036(3) -0.001(3) -0.069(4)
F2 0.054(3) 0.193(6) 0.161(5) -0.127(5) 0.033(3) -0.046(3)
F3 0.129(5) 0.099(4) 0.150(6) -0.061(4) 0.056(4) -0.065(4)
F4 0.067(3) 0.075(3) 0.115(4) 0.033(3) 0.058(3) 0.016(2)
F5 0.062(2) 0.075(3) 0.081(3) -0.042(2) 0.029(2) 0.007(2)
F6 0.047(2) 0.117(4) 0.041(2) -0.012(2) 0.0120(16) 0.023(2)
F7 0.179(10) 0.062(6) 0.064(6) 0.009(5) 0.087(7) -0.010(7)
F8 0.160(7) 0.079(6) 0.101(6) 0.017(5) 0.083(6) -0.039(6)
F9 0.147(8) 0.122(10) 0.094(9) 0.068(8) 0.032(6) 0.027(7)
F7' 0.162(8) 0.078(5) 0.051(4) 0.012(3) 0.050(5) -0.017(6)
F8' 0.129(7) 0.124(10) 0.094(9) 0.026(8) 0.075(7) -0.035(7)
F9' 0.228(15) 0.061(7) 0.071(9) 0.025(6) 0.072(11) 0.043(10)
F10 0.151(5) 0.067(3) 0.048(2) -0.013(2) 0.022(3) 0.007(3)
F11 0.169(5) 0.033(2) 0.079(3) -0.023(2) 0.054(3) -0.029(3)
F12 0.096(4) 0.097(4) 0.141(5) -0.072(3) 0.071(3) -0.029(3)
F13 0.044(2) 0.119(4) 0.091(3) 0.033(3) 0.010(2) -0.027(2)
F14 0.033(2) 0.074(3) 0.134(4) 0.017(3) -0.013(2) 0.0015(19)
F15 0.055(3) 0.157(5) 0.090(3) -0.073(3) 0.009(2) -0.034(3)
F16 0.073(3) 0.045(2) 0.081(3) 0.0161(18) 0.046(2) -0.0033(17)
F17 0.058(2) 0.0364(18) 0.060(2) 0.0188(16) -0.0029(17) 0.0083(15)
F18 0.070(2) 0.0292(16) 0.0411(18) 0.0005(13) 0.0045(16) -0.0094(15)
F19 0.177(6) 0.177(6) 0.106(4) 0.101(4) 0.111(4) 0.096(5)
F20 0.090(4) 0.277(8) 0.056(3) 0.048(4) 0.022(3) -0.085(5)
F21 0.285(9) 0.106(4) 0.065(3) -0.026(3) 0.112(5) -0.058(5)
F22 0.088(6) 0.139(8) 0.043(4) 0.032(4) 0.027(4) 0.067(5)
F23 0.032(3) 0.089(6) 0.076(6) 0.036(5) 0.024(4) 0.016(3)
F24 0.067(5) 0.057(4) 0.117(7) 0.039(4) -0.007(5) 0.003(3)
F22' 0.072(8) 0.106(9) 0.066(7) 0.026(5) -0.019(6) 0.013(6)
F23' 0.076(8) 0.108(11) 0.086(8) 0.040(7) 0.047(7) 0.059(7)
F24' 0.051(6) 0.092(8) 0.080(7) 0.060(6) 0.022(5) 0.017(5)
F25 0.0320(14) 0.0257(13) 0.0275(13) 0.0001(10) 0.0099(11) 0.0025(11)
K1 0.0547(7) 0.0395(6) 0.0400(6) 0.0003(5) 0.0157(5) 0.0121(5)
C62 0.099(7) 0.159(11) 0.090(7) -0.021(7) 0.017(6) 0.076(8)
C63 0.159(12) 0.184(14) 0.088(8) -0.029(8) 0.032(8) 0.101(11)
C64 0.236(18) 0.141(12) 0.071(7) -0.027(7) 0.045(9) 0.077(12)
C65 0.243(17) 0.097(8) 0.098(8) -0.029(7) 0.076(10) 0.023(10)
C66 0.207(13) 0.069(6) 0.077(6) -0.017(5) 0.061(7) 0.019(7)

loop_
_atom_type_symbol
_atom_type_description
_atom_type_scat_dispersion_real
_atom_type_scat_dispersion_imag
_atom_type_scat_source
C C 0.0033 0.0016 'International Tables Vol C Tables 4.2.6.8 and 6.1.1.4'
H H 0.0000 0.0000 'International Tables Vol C Tables 4.2.6.8 and 6.1.1.4'
N N 0.0061 0.0033 'International Tables Vol C Tables 4.2.6.8 and 6.1.1.4'
F F 0.0171 0.0103 'International Tables Vol C Tables 4.2.6.8 and 6.1.1.4'
K K 0.2009 0.2494 'International Tables Vol C Tables 4.2.6.8 and 6.1.1.4'
U U -9.6767 9.6646 'International Tables Vol C Tables 4.2.6.8 and 6.1.1.4'

loop_
_geom_angle_atom_site_label_1
_geom_angle_atom_site_label_2
_geom_angle_atom_site_label_3
_geom_angle
_geom_angle_site_symmetry_3
F25 U1 N3 80.05(11) .
F25 U1 N4 85.24(11) .
N3 U1 N4 91.18(13) .
F25 U1 N2 84.12(12) .
N3 U1 N2 89.66(13) .
N4 U1 N2 169.02(13) .
F25 U1 N1 81.74(11) .
N3 U1 N1 161.76(13) .
N4 U1 N1 86.19(13) .
N2 U1 N1 89.58(13) .
F25 U1 N5 174.19(12) .
N3 U1 N5 96.63(14) .
N4 U1 N5 99.65(13) .
N2 U1 N5 91.12(14) .
N1 U1 N5 101.60(14) .
C7 N1 C1 116.7(4) .
C7 N1 U1 131.7(3) .
C1 N1 U1 111.6(3) .
C21 N2 C15 115.7(4) .
C21 N2 U1 130.5(3) .
C15 N2 U1 112.9(3) .
C29 N3 C35 113.3(4) .
C29 N3 U1 115.4(3) .
C35 N3 U1 131.3(3) .
C49 N4 C43 116.4(4) .
C49 N4 U1 132.2(3) .
C43 N4 U1 110.6(3) .
C57 N5 C61 116.7(6) .
C57 N5 U1 122.8(5) .
C61 N5 U1 120.1(4) .
C66 N6 C62 116.5(9) .
C66 N6 K1 126.9(7) .
C62 N6 K1 110.6(7) .
C6 C1 C2 118.0(7) .
C6 C1 N1 121.5(7) .
C2 C1 N1 120.5(6) .
C3 C2 C1 119.9(11) .
C4 C3 C2 119.0(12) .
C5 C4 C3 121.4(10) .
C4 C5 C6 120.2(11) .
C1 C6 C5 121.3(10) .
N1 C7 C12 120.9(4) .
N1 C7 C8 123.6(4) .
C12 C7 C8 115.5(4) .
C9 C8 C7 121.4(5) .
C8 C9 C10 122.2(5) .
C8 C9 C13 119.6(6) .
C10 C9 C13 118.3(5) .
C11 C10 C9 117.2(5) .
C10 C11 C12 121.5(5) .
C10 C11 C14 120.1(4) .
C12 C11 C14 118.4(4) .
C11 C12 C7 122.2(4) .
F2 C13 F1 115.3(8) .
F2 C13 F3 100.1(7) .
F1 C13 F3 100.1(6) .
F2 C13 C9 115.4(6) .
F1 C13 C9 113.9(6) .
F3 C13 C9 109.7(8) .
F5 C14 F4 106.0(4) .
F5 C14 F6 106.2(5) .
F4 C14 F6 103.3(5) .
F5 C14 C11 114.2(5) .
F4 C14 C11 113.5(4) .
F6 C14 C11 112.8(4) .
C20 C15 C16 118.3(5) .
C20 C15 N2 121.0(4) .
C16 C15 N2 120.8(4) .
C17 C16 C15 120.8(5) .
C18 C17 C16 120.5(6) .
C17 C18 C19 119.8(5) .
C18 C19 C20 120.3(6) .
C15 C20 C19 120.4(5) .
N2 C21 C22 123.6(4) .
N2 C21 C26 119.7(4) .
C22 C21 C26 116.7(4) .
C23 C22 C21 120.8(5) .
C24 C23 C22 122.1(5) .
C24 C23 C27 118.9(5) .
C22 C23 C27 118.9(5) .
C23 C24 C25 117.0(5) .
C26 C25 C24 122.4(5) .
C26 C25 C28 118.6(5) .
C24 C25 C28 118.9(5) .
C25 C26 C21 120.9(5) .
F7 C27 F8' 47.4(8) .
F7 C27 F9 122.0(10) .
F8' C27 F9 129.4(11) .
F7 C27 F9' 134.1(11) .
F8' C27 F9' 111.4(11) .
F9 C27 F9' 31.9(11) .
F7 C27 F8 97.6(8) .
F8' C27 F8 50.9(8) .
F9 C27 F8 100.4(8) .
F9' C27 F8 69.9(10) .
F7 C27 F7' 53.5(8) .
F8' C27 F7' 97.3(8) .
F9 C27 F7' 76.7(8) .
F9' C27 F7' 105.4(10) .
F8 C27 F7' 136.7(7) .
F7 C27 C23 112.7(6) .
F8' C27 C23 116.0(7) .
F9 C27 C23 112.5(8) .
F9' C27 C23 113.1(9) .
F8 C27 C23 108.7(6) .
F7' C27 C23 112.2(5) .
F10 C28 F11 107.6(5) .
F10 C28 F12 103.1(6) .
F11 C28 F12 104.0(6) .
F10 C28 C25 114.9(6) .
F11 C28 C25 115.1(5) .
F12 C28 C25 111.0(5) .
C30 C29 C34 117.2(4) .
C30 C29 N3 121.4(4) .
C34 C29 N3 121.2(4) .
C29 C30 C31 121.2(5) .
C32 C31 C30 120.7(6) .
C31 C32 C33 119.0(6) .
C34 C33 C32 121.1(6) .
C33 C34 C29 120.7(5) .
N3 C35 C36 124.7(4) .
N3 C35 C40 119.9(4) .
C36 C35 C40 115.3(4) .
C37 C36 C35 122.2(4) .
C36 C37 C38 122.1(5) .
C36 C37 C41 118.7(5) .
C38 C37 C41 119.1(5) .
C37 C38 C39 117.4(4) .
C38 C39 C40 121.7(4) .
C38 C39 C42 120.6(4) .
C40 C39 C42 117.6(4) .
C39 C40 C35 121.3(4) .
F15 C41 F14 107.4(5) .
F15 C41 F13 105.1(6) .
F14 C41 F13 103.9(5) .
F15 C41 C37 113.1(5) .
F14 C41 C37 113.6(5) .
F13 C41 C37 113.0(5) .
F17 C42 F16 106.2(4) .
F17 C42 F18 106.4(4) .
F16 C42 F18 105.3(4) .
F17 C42 C39 113.9(4) .
F16 C42 C39 112.6(4) .
F18 C42 C39 111.9(4) .
C44 C43 C48 117.0(5) .
C44 C43 N4 120.7(4) .
C48 C43 N4 122.3(4) .
C43 C44 C45 121.1(5) .
C46 C45 C44 121.3(6) .
C45 C46 C47 118.8(5) .
C46 C47 C48 120.4(5) .
C43 C48 C47 121.3(5) .
N4 C49 C54 120.3(4) .
N4 C49 C50 123.9(4) .
C54 C49 C50 115.9(4) .
C51 C50 C49 121.2(4) .
C52 C51 C50 122.1(4) .
C52 C51 C55 118.5(5) .
C50 C51 C55 119.5(5) .
C51 C52 C53 117.3(4) .
C54 C53 C52 121.7(4) .
C54 C53 C56 119.0(4) .
C52 C53 C56 119.4(4) .
C53 C54 C49 121.9(4) .
F20 C55 F21 106.4(6) .
F20 C55 F19 104.8(6) .
F21 C55 F19 102.7(6) .
F20 C55 C51 114.2(5) .
F21 C55 C51 113.4(5) .
F19 C55 C51 114.2(5) .
F22 C56 F23' 123.5(10) .
F22 C56 F24' 52.3(7) .
F23' C56 F24' 113.6(10) .
F22 C56 F23 108.9(7) .
F23' C56 F23 28.9(9) .
F24' C56 F23 127.7(8) .
F22 C56 F22' 46.6(6) .
F23' C56 F22' 104.0(9) .
F24' C56 F22' 98.7(8) .
F23 C56 F22' 76.8(8) .
F22 C56 F24 101.6(7) .
F23' C56 F24 73.5(9) .
F24' C56 F24 52.0(7) .
F23 C56 F24 100.9(6) .
F22' C56 F24 141.6(7) .
F22 C56 C53 118.1(5) .
F23' C56 C53 116.3(9) .
F24' C56 C53 115.6(6) .
F23 C56 C53 115.6(6) .
F22' C56 C53 105.8(6) .
F24 C56 C53 109.4(5) .
N5 C57 C58 121.7(8) .
C59 C58 C57 120.8(8) .
C58 C59 C60 118.2(7) .
C59 C60 C61 119.5(8) .
N5 C61 C60 123.0(7) .
C14 F6 K1 140.8(3) .
C28 F12 K1 136.8(4) .
C41 F14 K1 145.9(4) 3_666
C42 F18 K1 127.6(3) .
C56 F24 K1 125.4(6) .
C56 F24' K1 134.5(9) .
U1 F25 K1 175.59(13) .
F25 K1 F12 95.99(13) .
F25 K1 F24' 88.6(3) .
F12 K1 F24' 174.5(2) .
F25 K1 F24 102.68(16) .
F12 K1 F24 154.7(2) .
F24' K1 F24 24.5(3) .
F25 K1 F18 93.79(10) .
F12 K1 F18 72.21(15) .
F24' K1 F18 104.5(3) .
F24 K1 F18 122.6(2) .
F25 K1 F6 86.43(10) .
F12 K1 F6 99.18(16) .
F24' K1 F6 84.1(3) .
F24 K1 F6 65.6(2) .
F18 K1 F6 171.36(12) .
F25 K1 N6 145.45(17) .
F12 K1 N6 69.0(2) .
F24' K1 N6 108.7(4) .
F24 K1 N6 86.1(3) .
F18 K1 N6 109.62(18) .
F6 K1 N6 66.65(18) .
F25 K1 F14 132.87(13) 3_666
F12 K1 F14 115.06(17) 3_666
F24' K1 F14 59.4(2) 3_666
F24 K1 F14 62.74(17) 3_666
F18 K1 F14 65.93(13) 3_666
F6 K1 F14 119.78(14) 3_666
N6 K1 F14 80.98(19) 3_666
N6 C62 C63 123.7(13) .
C62 C63 C64 118.0(15) .
C65 C64 C63 118.6(11) .
C66 C65 C64 120.1(14) .
N6 C66 C65 122.9(13) .

loop_
_geom_bond_atom_site_label_1
_geom_bond_atom_site_label_2
_geom_bond_distance
_geom_bond_site_symmetry_2
U1 F25 2.143(3) .
U1 N3 2.351(4) .
U1 N4 2.382(4) .
U1 N2 2.385(4) .
U1 N1 2.402(4) .
U1 N5 2.630(4) .
N1 C7 1.379(6) .
N1 C1 1.438(7) .
N2 C21 1.383(6) .
N2 C15 1.432(6) .
N3 C29 1.406(6) .
N3 C35 1.408(6) .
N4 C49 1.381(6) .
N4 C43 1.433(6) .
N5 C57 1.325(8) .
N5 C61 1.338(8) .
N6 C66 1.333(13) .
N6 C62 1.345(14) .
N6 K1 2.850(7) .
C1 C6 1.344(10) .
C1 C2 1.410(11) .
C2 C3 1.399(12) .
C3 C4 1.367(18) .
C4 C5 1.32(2) .
C5 C6 1.404(12) .
C7 C12 1.397(7) .
C7 C8 1.421(7) .
C8 C9 1.375(7) .
C9 C10 1.389(8) .
C9 C13 1.504(8) .
C10 C11 1.380(7) .
C11 C12 1.391(6) .
C11 C14 1.487(7) .
C13 F2 1.268(8) .
C13 F1 1.280(9) .
C13 F3 1.385(11) .
C14 F5 1.314(6) .
C14 F4 1.331(7) .
C14 F6 1.342(6) .
C15 C20 1.386(7) .
C15 C16 1.389(7) .
C16 C17 1.389(8) .
C17 C18 1.358(9) .
C18 C19 1.382(9) .
C19 C20 1.393(7) .
C21 C22 1.407(7) .
C21 C26 1.411(7) .
C22 C23 1.389(7) .
C23 C24 1.383(8) .
C23 C27 1.501(7) .
C24 C25 1.387(8) .
C25 C26 1.377(7) .
C25 C28 1.482(8) .
C27 F7 1.296(8) .
C27 F8' 1.302(8) .
C27 F9 1.306(8) .
C27 F9' 1.308(8) .
C27 F8 1.361(7) .
C27 F7' 1.363(7) .
C28 F10 1.297(8) .
C28 F11 1.306(7) .
C28 F12 1.360(8) .
C29 C30 1.389(7) .
C29 C34 1.405(7) .
C30 C31 1.395(8) .
C31 C32 1.359(9) .
C32 C33 1.385(10) .
C33 C34 1.374(8) .
C35 C36 1.410(6) .
C35 C40 1.421(6) .
C36 C37 1.375(7) .
C37 C38 1.378(7) .
C37 C41 1.502(7) .
C38 C39 1.387(7) .
C39 C40 1.392(6) .
C39 C42 1.491(7) .
C41 F15 1.303(7) .
C41 F14 1.324(7) .
C41 F13 1.330(7) .
C42 F17 1.329(6) .
C42 F16 1.338(6) .
C42 F18 1.349(6) .
C43 C44 1.374(7) .
C43 C48 1.382(7) .
C44 C45 1.384(8) .
C45 C46 1.349(9) .
C46 C47 1.367(8) .
C47 C48 1.384(7) .
C49 C54 1.404(6) .
C49 C50 1.413(6) .
C50 C51 1.387(7) .
C51 C52 1.381(7) .
C51 C55 1.496(7) .
C52 C53 1.386(6) .
C53 C54 1.382(6) .
C53 C56 1.488(7) .
C55 F20 1.266(7) .
C55 F21 1.268(7) .
C55 F19 1.292(8) .
C56 F22 1.278(7) .
C56 F23' 1.280(8) .
C56 F24' 1.289(7) .
C56 F23 1.307(7) .
C56 F22' 1.390(8) .
C56 F24 1.392(7) .
C57 C58 1.396(11) .
C58 C59 1.336(14) .
C59 C60 1.347(12) .
C60 C61 1.383(8) .
F6 K1 2.837(4) .
F12 K1 2.729(5) .
F14 K1 2.934(4) 3_666
F18 K1 2.802(3) .
F24 K1 2.796(9) .
F24' K1 2.760(12) .
F25 K1 2.616(3) .
K1 F14 2.934(4) 3_666
C62 C63 1.365(13) .
C63 C64 1.37(2) .
C64 C65 1.36(2) .
C65 C66 1.349(13) .

loop_
_platon_squeeze_void_nr
_platon_squeeze_void_average_x
_platon_squeeze_void_average_y
_platon_squeeze_void_average_z
_platon_squeeze_void_volume
_platon_squeeze_void_count_electrons
_platon_squeeze_void_content
1 0.000 0.000 0.000 218 40 ' '
2 0.500 0.000 0.500 308 66 ' '
3 1.000 0.500 0.500 218 40 ' '
4 0.500 0.500 0.000 308 66 ' '
